data_7010737
loop_
_publ_author_name
'Harrison, William T. A.'
'Howie, R. Alan'
'Munro, Craig M.'
'Wardell, James L.'

_publ_section_title
;
 Monomer--polymer forms of solid, unsolvated, 5-coordinate
 halodimethyl(2-diphenylphosphinylethyl)stannanes, XMe2SnCH2CH2P(O)Ph2
 (X&#x00A0;=&#x00A0;Cl, Br or I). Effects of different
 recrystallisation media
;
_journal_issue 18
_journal_name_full 'Journal of the Chemical Society, Dalton Transactions'
_journal_page_first 2593
_journal_paper_doi 10.1039/b103107b
_journal_year 2001
_chemical_formula_moiety 'C16 H20 Br O P Sn'
_chemical_formula_sum 'C16 H20 Br O P Sn'
_chemical_formula_weight 457.89
_chemical_name_systematic
; 
Catena[bromodimethyl(2-diphenylphosphinoethyl)stannane]
;
_space_group_IT_number 19
_symmetry_cell_setting orthorhombic
_symmetry_space_group_name_Hall 'P 2ac 2ab'
_symmetry_space_group_name_H-M 'P 21 21 21'
_atom_sites_solution_hydrogens geom
_atom_sites_solution_primary heavy
_atom_sites_solution_secondary difmap
_audit_creation_method SHELXL-97
_cell_angle_alpha 90.00
_cell_angle_beta 90.00
_cell_angle_gamma 90.00
_cell_formula_units_Z 4
_cell_length_a 10.8817(5)
_cell_length_b 11.8135(5)
_cell_length_c 13.9015(5)
_cell_measurement_reflns_used 10875
_cell_measurement_temperature 301(2)
_cell_measurement_theta_max 25.02
_cell_measurement_theta_min 2.26
_cell_volume 1787.05(13)
_computing_cell_refinement 'SAINT (Bruker, 1999)'
_computing_data_collection 'SMART (Bruker, 1999)'
_computing_data_reduction SAINT
_computing_molecular_graphics 'ORTEP-3 (Farrugia, 1997)'
_computing_publication_material SHELXL-97
_computing_structure_refinement 'SHELXL-97 (Sheldrick, 1997)'
_computing_structure_solution 'SHELXS-86 (Sheldrick, 1990)'
_diffrn_ambient_temperature 301(2)
_diffrn_measured_fraction_theta_full 0.998
_diffrn_measured_fraction_theta_max 0.998
_diffrn_measurement_device_type 'Bruker SMART 1000 CCD'
_diffrn_measurement_method '\f and \w'
_diffrn_radiation_monochromator graphite
_diffrn_radiation_source 'fine-focus sealed tube'
_diffrn_radiation_type MoK\a
_diffrn_radiation_wavelength 0.71073
_diffrn_reflns_av_R_equivalents 0.0303
_diffrn_reflns_av_sigmaI/netI 0.0288
_diffrn_reflns_limit_h_max 9
_diffrn_reflns_limit_h_min -12
_diffrn_reflns_limit_k_max 14
_diffrn_reflns_limit_k_min -14
_diffrn_reflns_limit_l_max 16
_diffrn_reflns_limit_l_min -16
_diffrn_reflns_number 10875
_diffrn_reflns_theta_full 25.02
_diffrn_reflns_theta_max 25.02
_diffrn_reflns_theta_min 2.26
_diffrn_standards_decay_% 0
_diffrn_standards_number 0
_exptl_absorpt_coefficient_mu 3.749
_exptl_absorpt_correction_T_max 0.862
_exptl_absorpt_correction_T_min 0.594
_exptl_absorpt_correction_type multi-scan
_exptl_absorpt_process_details '(SADABS: Bruker, 1999)'
_exptl_crystal_colour colourless
_exptl_crystal_density_diffrn 1.702
_exptl_crystal_density_method 'not measured'
_exptl_crystal_description block
_exptl_crystal_F_000 896
_exptl_crystal_size_max 0.37
_exptl_crystal_size_mid 0.30
_exptl_crystal_size_min 0.24
_refine_diff_density_max 0.424
_refine_diff_density_min -0.303
_refine_diff_density_rms 0.054
_refine_ls_abs_structure_details 'Flack H D (1983), Acta Cryst. A39, 876-881'
_refine_ls_abs_structure_Flack 0.029(9)
_refine_ls_extinction_method none
_refine_ls_goodness_of_fit_ref 0.957
_refine_ls_hydrogen_treatment constr
_refine_ls_matrix_type full
_refine_ls_number_parameters 183
_refine_ls_number_reflns 3137
_refine_ls_number_restraints 0
_refine_ls_restrained_S_all 0.957
_refine_ls_R_factor_all 0.0276
_refine_ls_R_factor_gt 0.0222
_refine_ls_shift/su_max 0.000
_refine_ls_shift/su_mean 0.000
_refine_ls_structure_factor_coef Fsqd
_refine_ls_weighting_details 'calc w=1/[\s^2^(Fo^2^)+(0.0269P)^2^] where P=(Fo^2^+2Fc^2^)/3'
_refine_ls_weighting_scheme calc
_refine_ls_wR_factor_gt 0.0465
_refine_ls_wR_factor_ref 0.0478
_reflns_number_gt 2820
_reflns_number_total 3137
_reflns_threshold_expression I>2\s(I)
_cod_data_source_file b103107b.txt
_cod_data_source_block brprt
_cod_database_code 7010737

loop_
_symmetry_equiv_pos_as_xyz
'x, y, z'
'-x+1/2, -y, z+1/2'
'x+1/2, -y+1/2, -z'
'-x, y+1/2, -z+1/2'

loop_
_atom_site_label
_atom_site_type_symbol
_atom_site_fract_x
_atom_site_fract_y
_atom_site_fract_z
_atom_site_U_iso_or_equiv
_atom_site_adp_type
_atom_site_occupancy
_atom_site_calc_flag
_atom_site_refinement_flags
_atom_site_disorder_assembly
_atom_site_disorder_group
Sn1 Sn 0.15889(2) 0.13960(2) -0.098418(18) 0.04115(7) Uani 1 d . . .
Br1 Br 0.11668(5) -0.02805(4) -0.22852(3) 0.07164(16) Uani 1 d . . .
P1 P -0.27790(9) 0.13075(8) -0.08524(7) 0.0432(2) Uani 1 d . . .
O1 O -0.3145(3) 0.2236(2) -0.0184(2) 0.0646(9) Uani 1 d . . .
C1 C 0.2973(5) 0.0466(4) -0.0257(4) 0.0723(14) Uani 1 d . . .
H1A H 0.3567 0.0979 0.0007 0.108 Uiso 1 calc R . .
H1B H 0.3370 -0.0037 -0.0702 0.108 Uiso 1 calc R . .
H1C H 0.2607 0.0033 0.0252 0.108 Uiso 1 calc R . .
C2 C 0.2038(6) 0.2611(4) -0.2049(3) 0.0800(16) Uani 1 d . . .
H2A H 0.2742 0.3037 -0.1845 0.120 Uiso 1 calc R . .
H2B H 0.1355 0.3114 -0.2140 0.120 Uiso 1 calc R . .
H2C H 0.2220 0.2233 -0.2643 0.120 Uiso 1 calc R . .
C3 C -0.0279(3) 0.1361(4) -0.0487(3) 0.0489(9) Uani 1 d . . .
H3A H -0.0415 0.0659 -0.0140 0.059 Uiso 1 calc R . .
H3B H -0.0400 0.1979 -0.0038 0.059 Uiso 1 calc R . .
C4 C -0.1226(3) 0.1455(4) -0.1283(3) 0.0473(9) Uani 1 d . . .
H4A H -0.1067 0.0873 -0.1760 0.057 Uiso 1 calc R . .
H4B H -0.1139 0.2184 -0.1595 0.057 Uiso 1 calc R . .
C5 C -0.3745(3) 0.1299(4) -0.1908(3) 0.0465(9) Uani 1 d . . .
C6 C -0.3927(6) 0.2292(4) -0.2401(4) 0.0851(16) Uani 1 d . . .
H6 H -0.3580 0.2965 -0.2184 0.102 Uiso 1 calc R . .
C7 C -0.4643(6) 0.2274(5) -0.3236(4) 0.096(2) Uani 1 d . . .
H7 H -0.4738 0.2936 -0.3590 0.115 Uiso 1 calc R . .
C8 C -0.5195(5) 0.1325(6) -0.3535(4) 0.0852(16) Uani 1 d . . .
H8 H -0.5710 0.1345 -0.4068 0.102 Uiso 1 calc R . .
C9 C -0.5013(7) 0.0360(6) -0.3078(4) 0.112(2) Uani 1 d . . .
H9 H -0.5371 -0.0306 -0.3298 0.135 Uiso 1 calc R . .
C10 C -0.4280(6) 0.0359(5) -0.2264(4) 0.0929(19) Uani 1 d . . .
H10 H -0.4150 -0.0324 -0.1948 0.112 Uiso 1 calc R . .
C11 C -0.2922(4) -0.0055(3) -0.0299(3) 0.0440(9) Uani 1 d . . .
C12 C -0.2238(4) -0.0982(3) -0.0593(3) 0.0547(11) Uani 1 d . . .
H12 H -0.1660 -0.0906 -0.1082 0.066 Uiso 1 calc R . .
C13 C -0.2416(5) -0.2017(4) -0.0158(4) 0.0720(14) Uani 1 d . . .
H13 H -0.1964 -0.2638 -0.0368 0.086 Uiso 1 calc R . .
C14 C -0.3223(6) -0.2149(4) 0.0558(3) 0.0769(16) Uani 1 d . . .
H14 H -0.3309 -0.2849 0.0857 0.092 Uiso 1 calc R . .
C15 C -0.3923(5) -0.1249(5) 0.0850(3) 0.0742(14) Uani 1 d . . .
H15 H -0.4507 -0.1348 0.1331 0.089 Uiso 1 calc R . .
C16 C -0.3768(4) -0.0202(4) 0.0438(3) 0.0590(12) Uani 1 d . . .
H16 H -0.4232 0.0409 0.0653 0.071 Uiso 1 calc R . .

loop_
_atom_site_aniso_label
_atom_site_aniso_U_11
_atom_site_aniso_U_22
_atom_site_aniso_U_33
_atom_site_aniso_U_23
_atom_site_aniso_U_13
_atom_site_aniso_U_12
Sn1 0.03646(12) 0.04123(12) 0.04576(13) 0.00098(13) -0.00047(13) 0.00231(13)
Br1 0.0811(4) 0.0650(3) 0.0688(3) -0.0244(2) -0.0138(3) 0.0168(3)
P1 0.0367(5) 0.0433(5) 0.0497(5) -0.0080(5) 0.0037(4) 0.0018(5)
O1 0.060(2) 0.0599(18) 0.0742(19) -0.0248(15) 0.0069(16) 0.0045(17)
C1 0.065(3) 0.068(3) 0.085(3) -0.008(3) -0.027(3) 0.025(3)
C2 0.101(4) 0.064(3) 0.075(3) 0.014(3) 0.027(3) 0.002(3)
C3 0.0346(19) 0.066(2) 0.046(2) -0.008(2) 0.0009(16) -0.003(2)
C4 0.037(2) 0.051(2) 0.054(2) -0.0006(19) 0.0020(15) -0.005(2)
C5 0.038(2) 0.051(2) 0.051(2) 0.0017(19) 0.0045(16) 0.003(2)
C6 0.096(4) 0.061(3) 0.099(4) 0.001(3) -0.023(3) 0.014(3)
C7 0.108(5) 0.086(4) 0.092(4) 0.023(3) -0.019(4) 0.035(4)
C8 0.071(3) 0.112(5) 0.072(3) -0.004(4) -0.017(3) 0.009(4)
C9 0.155(6) 0.095(5) 0.087(4) 0.016(4) -0.057(4) -0.036(5)
C10 0.130(5) 0.071(3) 0.077(3) 0.010(3) -0.041(4) -0.034(4)
C11 0.039(2) 0.052(2) 0.041(2) -0.0038(18) -0.0039(17) -0.0024(19)
C12 0.060(3) 0.049(2) 0.056(2) -0.0024(19) 0.006(2) 0.002(2)
C13 0.088(4) 0.051(3) 0.077(3) 0.001(2) -0.007(3) 0.001(3)
C14 0.109(5) 0.058(3) 0.064(3) 0.015(2) -0.014(3) -0.023(3)
C15 0.078(3) 0.094(4) 0.051(3) 0.007(3) 0.000(2) -0.030(3)
C16 0.053(3) 0.073(3) 0.050(2) -0.006(2) 0.004(2) -0.012(2)

loop_
_atom_type_symbol
_atom_type_description
_atom_type_scat_dispersion_real
_atom_type_scat_dispersion_imag
_atom_type_scat_source
C C 0.0033 0.0016 'International Tables Vol C Tables 4.2.6.8 and 6.1.1.4'
H H 0.0000 0.0000 'International Tables Vol C Tables 4.2.6.8 and 6.1.1.4'
Br Br -0.2901 2.4595 'International Tables Vol C Tables 4.2.6.8 and 6.1.1.4'
O O 0.0106 0.0060 'International Tables Vol C Tables 4.2.6.8 and 6.1.1.4'
P P 0.1023 0.0942 'International Tables Vol C Tables 4.2.6.8 and 6.1.1.4'
Sn Sn -0.6537 1.4246 'International Tables Vol C Tables 4.2.6.8 and 6.1.1.4'

loop_
_geom_angle_atom_site_label_1
_geom_angle_atom_site_label_2
_geom_angle_atom_site_label_3
_geom_angle
_geom_angle_site_symmetry_1
_geom_angle_site_symmetry_3
_geom_angle_publ_flag
C2 Sn1 C1 121.3(2) . . ?
C2 Sn1 C3 117.1(2) . . ?
C1 Sn1 C3 120.59(19) . . ?
C2 Sn1 O1 89.32(15) . 3 ?
C1 Sn1 O1 86.48(15) . 3 ?
C3 Sn1 O1 84.60(13) . 3 ?
C2 Sn1 Br1 93.89(14) . . ?
C1 Sn1 Br1 93.40(13) . . ?
C3 Sn1 Br1 92.29(11) . . ?
O1 Sn1 Br1 176.30(8) 3 . ?
O1 P1 C11 111.71(17) . . ?
O1 P1 C4 112.74(19) . . ?
C11 P1 C4 108.12(19) . . ?
O1 P1 C5 110.78(18) . . ?
C11 P1 C5 107.11(18) . . ?
C4 P1 C5 106.06(17) . . ?
P1 O1 Sn1 170.4(2) . 3_455 ?
C4 C3 Sn1 114.0(2) . . ?
C3 C4 P1 112.9(2) . . ?
C10 C5 C6 117.3(4) . . ?
C10 C5 P1 123.7(3) . . ?
C6 C5 P1 119.0(4) . . ?
C5 C6 C7 118.8(5) . . ?
C8 C7 C6 121.4(5) . . ?
C9 C8 C7 120.5(5) . . ?
C8 C9 C10 118.7(6) . . ?
C5 C10 C9 123.2(5) . . ?
C12 C11 C16 118.4(4) . . ?
C12 C11 P1 122.4(3) . . ?
C16 C11 P1 119.2(3) . . ?
C13 C12 C11 119.7(4) . . ?
C14 C13 C12 121.5(5) . . ?
C13 C14 C15 119.7(4) . . ?
C14 C15 C16 120.5(5) . . ?
C15 C16 C11 120.1(5) . . ?

loop_
_geom_bond_atom_site_label_1
_geom_bond_atom_site_label_2
_geom_bond_distance
_geom_bond_site_symmetry_2
_geom_bond_publ_flag
Sn1 C2 2.119(4) . ?
Sn1 C1 2.121(4) . ?
Sn1 C3 2.147(4) . ?
Sn1 O1 2.309(3) 3 ?
Sn1 Br1 2.7211(5) . ?
P1 O1 1.492(3) . ?
P1 C11 1.791(4) . ?
P1 C4 1.801(4) . ?
P1 C5 1.805(4) . ?
O1 Sn1 2.309(3) 3_455 ?
C3 C4 1.516(5) . ?
C5 C10 1.348(6) . ?
C5 C6 1.372(6) . ?
C6 C7 1.398(8) . ?
C7 C8 1.339(8) . ?
C8 C9 1.319(8) . ?
C9 C10 1.384(7) . ?
C11 C12 1.386(5) . ?
C11 C16 1.388(6) . ?
C12 C13 1.377(6) . ?
C13 C14 1.338(7) . ?
C14 C15 1.368(7) . ?
C15 C16 1.373(6) . ?

loop_
_geom_torsion_atom_site_label_1
_geom_torsion_atom_site_label_2
_geom_torsion_atom_site_label_3
_geom_torsion_atom_site_label_4
_geom_torsion
_geom_torsion_site_symmetry_1
_geom_torsion_site_symmetry_2
_geom_torsion_site_symmetry_3
_geom_torsion_site_symmetry_4
_geom_torsion_publ_flag
C2 Sn1 C3 C4 43.6(4) . . . . ?
C1 Sn1 C3 C4 -147.2(3) . . . . ?
O1 Sn1 C3 C4 130.1(3) 3 . . . ?
Br1 Sn1 C3 C4 -51.9(3) . . . . ?
Sn1 C3 C4 P1 175.3(2) . . . . ?
O1 P1 C4 C3 64.2(4) . . . . ?
C11 P1 C4 C3 -59.7(3) . . . . ?
C5 P1 C4 C3 -174.4(3) . . . . ?
O1 P1 C5 C10 -132.2(5) . . . . ?
C11 P1 C5 C10 -10.1(5) . . . . ?
C4 P1 C5 C10 105.2(5) . . . . ?
O1 P1 C5 C6 49.7(4) . . . . ?
C11 P1 C5 C6 171.8(4) . . . . ?
C4 P1 C5 C6 -72.9(4) . . . . ?
C10 C5 C6 C7 -0.2(8) . . . . ?
P1 C5 C6 C7 178.0(4) . . . . ?
C5 C6 C7 C8 3.1(9) . . . . ?
C6 C7 C8 C9 -4.2(10) . . . . ?
C7 C8 C9 C10 2.4(11) . . . . ?
C6 C5 C10 C9 -1.5(9) . . . . ?
P1 C5 C10 C9 -179.6(5) . . . . ?
C8 C9 C10 C5 0.5(12) . . . . ?
O1 P1 C11 C12 -154.9(3) . . . . ?
C4 P1 C11 C12 -30.3(4) . . . . ?
C5 P1 C11 C12 83.6(4) . . . . ?
O1 P1 C11 C16 26.7(4) . . . . ?
C4 P1 C11 C16 151.3(3) . . . . ?
C5 P1 C11 C16 -94.8(3) . . . . ?
C16 C11 C12 C13 0.4(6) . . . . ?
P1 C11 C12 C13 -178.0(4) . . . . ?
C11 C12 C13 C14 -1.2(7) . . . . ?
C12 C13 C14 C15 2.3(8) . . . . ?
C13 C14 C15 C16 -2.5(8) . . . . ?
C14 C15 C16 C11 1.8(7) . . . . ?
C12 C11 C16 C15 -0.7(6) . . . . ?
P1 C11 C16 C15 177.8(3) . . . . ?
